data_1576565
loop_
_publ_author_name
'Zhou, Haichao'
'Takahashi, Kiyonori'
'Okamoto, Takuya'
'Pan, Jianguo'
'Biju, Vasudevanpillai'

_publ_section_title
;
 Isomeric organic-inorganic indium bromide single crystals with delayed
 and dual colour emission.
;
_journal_issue 6
_journal_name_full 'Materials horizons'
_journal_page_first 2802
_journal_page_last 2808
_journal_paper_doi 10.1039/d5mh02322j
_journal_volume 13
_journal_year 2026
_chemical_formula_moiety '2(Br3 In0.5), Br4 In, 2(C10 H22 N2)'
_chemical_formula_sum 'C20 H44 Br10 In2 N4'
_chemical_formula_weight 1369.33
_space_group_crystal_system triclinic
_space_group_IT_number 2
_space_group_name_Hall '-P 1'
_space_group_name_H-M_alt 'P -1'
_atom_sites_solution_hydrogens geom
_atom_sites_solution_primary dual
_audit_creation_date 2025-12-09
_audit_creation_method
;
Olex2 1.5
(compiled 2025.07.13 svn.rb7424aed for OlexSys, GUI svn.r7314)
;
_audit_update_record
;
2025-12-09 deposited with the CCDC.	2026-01-28 downloaded from the CCDC.
;
_cell_angle_alpha 75.9160(10)
_cell_angle_beta 89.3570(10)
_cell_angle_gamma 83.2760(10)
_cell_formula_units_Z 2
_cell_length_a 7.72610(10)
_cell_length_b 15.5423(2)
_cell_length_c 16.9698(2)
_cell_measurement_reflns_used 35528
_cell_measurement_temperature 292.95(10)
_cell_measurement_theta_max 28.8900
_cell_measurement_theta_min 2.0410
_cell_volume 1962.59(4)
_computing_cell_refinement 'CrysAlisPro 1.171.42.67a (Rigaku OD, 2022)'
_computing_data_collection 'CrysAlisPro 1.171.42.67a (Rigaku OD, 2022)'
_computing_data_reduction 'CrysAlisPro 1.171.42.67a (Rigaku OD, 2022)'
_computing_molecular_graphics 'Olex2 1.5 (Dolomanov et al., 2009)'
_computing_publication_material 'Olex2 1.5 (Dolomanov et al., 2009)'
_computing_structure_refinement 'SHELXL 2018/3 (Sheldrick, 2015)'
_computing_structure_solution 'SHELXT 2018/2 (Sheldrick, 2018)'
_diffrn_ambient_environment air
_diffrn_ambient_temperature 292.95(10)
_diffrn_detector 'Hybrid Pixel Array Detector'
_diffrn_detector_area_resol_mean 10.0000
_diffrn_detector_type HyPix
_diffrn_measured_fraction_theta_full 1.000
_diffrn_measured_fraction_theta_max 0.911
_diffrn_measurement_details
;
List of Runs (angles in degrees, time in seconds):

  # Type    Start    End  Width  t~exp~   \w     \q     \k     \f   Frames
#--------------------------------------------------------------------------
  1  \w    -25.00 104.00   0.50    0.68    --   21.93  19.00   0.00  258
  2  \w    -24.00 104.00   0.50    0.68    --   21.93  72.00   4.00  256
  3  \w    -21.00 104.00   0.50    0.68    --   21.93  57.00-120.00  250
  4  \w    -21.00 104.00   0.50    0.68    --   21.93  57.00-150.00  250
  5  \w    -25.00 104.00   0.50    0.68    --   21.93  19.00-180.00  258
  6  \w   -124.00  61.00   0.50    0.68    --  -21.77   0.00-180.00  370
  7  \w   -124.00  61.00   0.50    0.68    --  -21.77   0.00-120.00  370
  8  \w    -25.00  61.00   0.50    0.68    --  -21.77  19.00-150.00  172
  9  \w    -25.00  61.00   0.50    0.68    --  -21.77  19.00 -30.00  172
 10  \w    -41.00  61.00   0.50    0.68    --  -21.77  37.00 120.00  204
 11  \w    -67.00  61.00   0.50    0.68    --  -21.77  72.00   4.00  256
 12  \w   -124.00  61.00   0.50    0.68    --  -21.77   0.00-150.00  370
 13  \w    -72.00  67.00   0.50    0.68    --   21.93 -72.00-125.00  278
 14  \w     44.00 104.00   0.50    0.68    --   21.93-178.00 -30.00  120
 15  \w     44.00 104.00   0.50    0.68    --   21.93-178.00 150.00  120
 16  \w     46.00 104.00   0.50    0.68    --   21.93 178.00   0.00  116
 17  \w    -18.00  36.00   0.50    0.68    --  -21.77 -99.00 -90.00  108
 18  \w    -18.00  36.00   0.50    0.68    --  -21.77 -99.00-120.00  108
 19  \w    -18.00  36.00   0.50    0.68    --  -21.77 -99.00  30.00  108
 20  \w   -124.00 -43.00   0.50    0.68    --  -21.77-178.00  60.00  162
 21  \w   -107.00  20.00   0.50    0.68    --  -21.77 -57.00   0.00  254
 22  \w   -116.00  23.00   0.50    0.68    --  -21.77 -72.00-125.00  278
 23  \w   -123.00 -41.00   0.50    0.68    --  -21.77 178.00-180.00  164
;
_diffrn_measurement_device 'four-circle diffractometer'
_diffrn_measurement_device_type 'XtaLAB Synergy R, HyPix'
_diffrn_measurement_method '\w scans'
_diffrn_orient_matrix_type 'CrysAlisPro convention (1999,Acta A55,543-557)'
_diffrn_orient_matrix_UB_11 -0.0233492000
_diffrn_orient_matrix_UB_12 0.0462355000
_diffrn_orient_matrix_UB_13 -0.0172566000
_diffrn_orient_matrix_UB_21 -0.0636156000
_diffrn_orient_matrix_UB_22 0.0013080000
_diffrn_orient_matrix_UB_23 0.0302805000
_diffrn_orient_matrix_UB_31 0.0628978000
_diffrn_orient_matrix_UB_32 0.0102750000
_diffrn_orient_matrix_UB_33 0.0253559000
_diffrn_radiation_monochromator mirror
_diffrn_radiation_probe x-ray
_diffrn_radiation_type 'Mo K\a'
_diffrn_radiation_wavelength 0.71073
_diffrn_reflns_av_R_equivalents 0.1011
_diffrn_reflns_av_unetI/netI 0.0466
_diffrn_reflns_Laue_measured_fraction_full 1.000
_diffrn_reflns_Laue_measured_fraction_max 0.911
_diffrn_reflns_limit_h_max 10
_diffrn_reflns_limit_h_min -10
_diffrn_reflns_limit_k_max 21
_diffrn_reflns_limit_k_min -20
_diffrn_reflns_limit_l_max 23
_diffrn_reflns_limit_l_min -22
_diffrn_reflns_number 84824
_diffrn_reflns_point_group_measured_fraction_full 1.000
_diffrn_reflns_point_group_measured_fraction_max 0.911
_diffrn_reflns_theta_full 25.242
_diffrn_reflns_theta_max 29.190
_diffrn_reflns_theta_min 2.050
_diffrn_source 'micro-focus sealed X-ray tube'
_diffrn_source_type 'Mova (Mo) X-ray Source'
_exptl_absorpt_coefficient_mu 11.372
_exptl_absorpt_correction_T_max 1.00000
_exptl_absorpt_correction_T_min 0.37755
_exptl_absorpt_correction_type multi-scan
_exptl_absorpt_process_details
;
CrysAlisPro 1.171.42.67a (Rigaku Oxford Diffraction, 2022)
Empirical absorption correction using spherical harmonics,
implemented in SCALE3 ABSPACK scaling algorithm.
;
_exptl_crystal_colour colourless
_exptl_crystal_colour_primary colourless
_exptl_crystal_density_diffrn 2.317
_exptl_crystal_description block
_exptl_crystal_F_000 1280
_exptl_crystal_size_max 0.49
_exptl_crystal_size_mid 0.31
_exptl_crystal_size_min 0.19
_refine_diff_density_max 1.949
_refine_diff_density_min -1.965
_refine_diff_density_rms 0.142
_refine_ls_extinction_method none
_refine_ls_goodness_of_fit_ref 1.043
_refine_ls_hydrogen_treatment constr
_refine_ls_matrix_type full
_refine_ls_number_parameters 328
_refine_ls_number_reflns 9703
_refine_ls_number_restraints 0
_refine_ls_restrained_S_all 1.043
_refine_ls_R_factor_all 0.0651
_refine_ls_R_factor_gt 0.0457
_refine_ls_shift/su_max 0.001
_refine_ls_shift/su_mean 0.000
_refine_ls_structure_factor_coef Fsqd
_refine_ls_weighting_details 'w=1/[\s^2^(Fo^2^)+(0.0444P)^2^+5.1129P] where P=(Fo^2^+2Fc^2^)/3'
_refine_ls_weighting_scheme calc
_refine_ls_wR_factor_gt 0.1027
_refine_ls_wR_factor_ref 0.1093
_reflns_Friedel_coverage 0.000
_reflns_number_gt 7734
_reflns_number_total 9703
_reflns_threshold_expression 'I > 2\s(I)'
_cod_data_source_file d5mh02322j2.cif
_cod_data_source_block GreenEmitting
_cod_depositor_comments 'Adding full bibliography for 1576564--1576565.cif.'
_cod_database_code 1576565
_shelx_shelxl_version_number 2018/3
_chemical_oxdiff_formula C23H38Br10In2N
_chemical_oxdiff_usercomment 'big green'
_shelx_space_group_comment
;
The symmetry employed for this shelxl refinement is uniquely defined
by the following loop, which should always be used as a source of
symmetry information in preference to the above space-group names.
They are only intended as comments.
;
_olex2_refinement_description
;
1. Fixed Uiso
 At 1.2 times of:
  All C(H) groups, All C(H,H) groups, All N(H) groups, All N(H,H) groups
2.a Ternary CH refined with riding coordinates:
 N00E(H00E), N00G(H00y), C00J(H00J), C00M(H00)
2.b Secondary CH2 refined with riding coordinates:
 N00F(H00w,H00x), N00H(H00a,H00b), C00I(H00c,H00d), C00K(H00z,H), C00L(H00f,
 H00g), C00N(H00h,H00i), C00O(H1,Ha), C00P(H00k,H00l), C00Q(H00m,H00n), C00R(H2,
 Hb), C00S(H3,Hc), C00T(H4,Hd), C00U(H00o,H00p), C00V(H00q,H00r), C00W(H00s,
 H00t), C00X(H5,He), C00Y(H00u,H00v), C00Z(H6,Hf), C010(H01a,H01b), C011(H01c,
 H01d)
;
_olex2_exptl_crystal_mounting_method 'MiTeGen MicroMount'
_olex2_submission_special_instructions 'No special instructions were received'
_oxdiff_exptl_absorpt_empirical_details
;
Empirical correction (ABSPACK) includes:
- Absorption correction using spherical harmonics
- Frame scaling
;
_oxdiff_exptl_absorpt_empirical_full_max 3.119
_oxdiff_exptl_absorpt_empirical_full_min 0.554

loop_
_space_group_symop_operation_xyz
'x, y, z'
'-x, -y, -z'

loop_
_atom_site_label
_atom_site_type_symbol
_atom_site_fract_x
_atom_site_fract_y
_atom_site_fract_z
_atom_site_U_iso_or_equiv
_atom_site_adp_type
_atom_site_occupancy
_atom_site_site_symmetry_order
_atom_site_calc_flag
_atom_site_refinement_flags_posn
_atom_site_refinement_flags_adp
_atom_site_refinement_flags_occupancy
_atom_site_disorder_assembly
_atom_site_disorder_group
In01 In 0.000000 0.500000 0.000000 0.02586(11) Uani 1 2 d S . P . .
In02 In 0.500000 0.500000 0.500000 0.03259(12) Uani 1 2 d S . P . .
In03 In 1.02193(6) 1.01813(3) 0.23378(3) 0.04732(12) Uani 1 1 d . . . . .
Br04 Br 0.30988(6) 0.41725(3) -0.02975(3) 0.02974(11) Uani 1 1 d . . . . .
Br05 Br 0.01227(7) 0.39324(3) 0.15187(3) 0.03570(12) Uani 1 1 d . . . . .
Br06 Br 0.79003(6) 0.41309(4) 0.45788(3) 0.03489(12) Uani 1 1 d . . . . .
Br07 Br 0.30248(7) 0.38155(4) 0.46441(3) 0.04190(14) Uani 1 1 d . . . . .
Br08 Br -0.16390(7) 0.38065(4) -0.04915(3) 0.04023(13) Uani 1 1 d . . . . .
Br09 Br 0.54278(7) 0.39922(4) 0.65062(3) 0.04355(14) Uani 1 1 d . . . . .
Br1 Br 0.80229(12) 0.96678(6) 0.33784(6) 0.0853(3) Uani 1 1 d . . . . .
Br Br 1.23202(12) 0.88643(6) 0.22842(7) 0.0914(3) Uani 1 1 d . . . . .
Br2 Br 1.17187(12) 1.13452(6) 0.27212(7) 0.0890(3) Uani 1 1 d . . . . .
Br3 Br 0.85983(14) 1.07847(9) 0.10350(6) 0.1070(4) Uani 1 1 d . . . . .
N00E N 0.7786(5) 0.7398(3) 0.1309(2) 0.0314(9) Uani 1 1 d . . . . .
H00E H 0.794020 0.699695 0.094177 0.038 Uiso 1 1 calc R U . . .
N00F N 0.5752(6) 0.3772(3) 0.1329(2) 0.0386(10) Uani 1 1 d . . . . .
H00W H 0.689750 0.379369 0.129897 0.046 Uiso 1 1 calc R U . . .
H00X H 0.528283 0.404065 0.084188 0.046 Uiso 1 1 calc R U . . .
N00G N 0.6008(6) 0.2394(3) 0.3868(2) 0.0398(11) Uani 1 1 d . . . . .
H00Y H 0.578503 0.284578 0.418303 0.048 Uiso 1 1 calc R U . . .
N00H N 0.9861(7) 0.5944(3) 0.3677(3) 0.0466(12) Uani 1 1 d . . . . .
H00A H 1.068725 0.570631 0.405391 0.056 Uiso 1 1 calc R U . . .
H00B H 0.884178 0.581083 0.389288 0.056 Uiso 1 1 calc R U . . .
C00I C 0.8834(6) 0.5958(3) 0.2305(3) 0.0286(10) Uani 1 1 d . . . . .
H00C H 0.767788 0.584541 0.250195 0.034 Uiso 1 1 calc R U . . .
H00D H 0.905125 0.570171 0.184149 0.034 Uiso 1 1 calc R U . . .
C00J C 0.8935(6) 0.6956(3) 0.2054(3) 0.0277(10) Uani 1 1 d . . . . .
H00J H 1.014171 0.704118 0.190190 0.033 Uiso 1 1 calc R U . . .
C00K C 0.5791(7) 0.3808(3) 0.2772(3) 0.0332(11) Uani 1 1 d . . . . .
H00Z H 0.704279 0.382136 0.277249 0.040 Uiso 1 1 calc R U . . .
H H 0.529440 0.412331 0.316421 0.040 Uiso 1 1 calc R U . . .
C00L C 1.0179(7) 0.5531(4) 0.2968(3) 0.0393(12) Uani 1 1 d . . . . .
H00F H 1.010573 0.489422 0.314073 0.047 Uiso 1 1 calc R U . . .
H00G H 1.133787 0.561828 0.276271 0.047 Uiso 1 1 calc R U . . .
C00M C 0.5387(7) 0.2848(3) 0.3006(3) 0.0325(11) Uani 1 1 d . . . . .
H00 H 0.411754 0.285798 0.298823 0.039 Uiso 1 1 calc R U . . .
C00N C 0.8529(7) 0.7367(4) 0.2773(3) 0.0363(11) Uani 1 1 d . . . . .
H00H H 0.858016 0.800593 0.260862 0.044 Uiso 1 1 calc R U . . .
H00I H 0.736190 0.726619 0.296103 0.044 Uiso 1 1 calc R U . . .
C00O C 0.6142(7) 0.2355(4) 0.2385(3) 0.0373(12) Uani 1 1 d . . . . .
H1 H 0.740076 0.233973 0.238364 0.045 Uiso 1 1 calc R U . . .
HA H 0.586445 0.174400 0.253259 0.045 Uiso 1 1 calc R U . . .
C00P C 0.5864(7) 0.7514(4) 0.1478(3) 0.0423(13) Uani 1 1 d . . . . .
H00K H 0.565130 0.789703 0.185133 0.051 Uiso 1 1 calc R U . . .
H00L H 0.549471 0.693772 0.173485 0.051 Uiso 1 1 calc R U . . .
C00Q C 0.9847(8) 0.6943(4) 0.3453(3) 0.0410(13) Uani 1 1 d . . . . .
H00M H 1.099813 0.709268 0.327958 0.049 Uiso 1 1 calc R U . . .
H00N H 0.955337 0.717611 0.392416 0.049 Uiso 1 1 calc R U . . .
C00R C 0.5403(8) 0.2815(4) 0.1543(3) 0.0441(13) Uani 1 1 d . . . . .
H2 H 0.593746 0.251329 0.114845 0.053 Uiso 1 1 calc R U . . .
HB H 0.415723 0.278489 0.153119 0.053 Uiso 1 1 calc R U . . .
C00S C 0.5032(7) 0.4262(4) 0.1931(3) 0.0400(12) Uani 1 1 d . . . . .
H3 H 0.377310 0.427820 0.193906 0.048 Uiso 1 1 calc R U . . .
HC H 0.531120 0.487269 0.177613 0.048 Uiso 1 1 calc R U . . .
C00T C 0.7909(9) 0.2075(4) 0.3966(4) 0.0519(15) Uani 1 1 d . . . . .
H4 H 0.856912 0.256833 0.373892 0.062 Uiso 1 1 calc R U . . .
HD H 0.819251 0.161943 0.366795 0.062 Uiso 1 1 calc R U . . .
C00U C 0.8387(9) 0.8266(4) 0.0858(4) 0.0525(16) Uani 1 1 d . . . . .
H00O H 0.960317 0.816385 0.071950 0.063 Uiso 1 1 calc R U . . .
H00P H 0.829079 0.868083 0.120489 0.063 Uiso 1 1 calc R U . . .
C00V C 0.4806(8) 0.7920(4) 0.0705(4) 0.0554(16) Uani 1 1 d . . . . .
H00Q H 0.358290 0.801074 0.083472 0.066 Uiso 1 1 calc R U . . .
H00R H 0.493548 0.751337 0.035041 0.066 Uiso 1 1 calc R U . . .
C00W C 0.7305(11) 0.8669(5) 0.0088(4) 0.072(2) Uani 1 1 d . . . . .
H00S H 0.768630 0.923868 -0.018093 0.087 Uiso 1 1 calc R U . . .
H00T H 0.748262 0.827684 -0.027867 0.087 Uiso 1 1 calc R U . . .
C00X C 0.4952(10) 0.1653(4) 0.4249(4) 0.0601(18) Uani 1 1 d . . . . .
H5 H 0.512919 0.118525 0.395803 0.072 Uiso 1 1 calc R U . . .
HE H 0.372409 0.187963 0.420977 0.072 Uiso 1 1 calc R U . . .
C00Y C 0.5401(10) 0.8804(5) 0.0272(5) 0.071(2) Uani 1 1 d . . . . .
H00U H 0.473420 0.904849 -0.022951 0.085 Uiso 1 1 calc R U . . .
H00V H 0.520577 0.922451 0.061161 0.085 Uiso 1 1 calc R U . . .
C00Z C 0.5478(14) 0.1266(5) 0.5139(4) 0.086(3) Uani 1 1 d . . . . .
H6 H 0.518795 0.171939 0.543853 0.103 Uiso 1 1 calc R U . . .
HF H 0.481977 0.077100 0.536360 0.103 Uiso 1 1 calc R U . . .
C010 C 0.7381(16) 0.0948(5) 0.5244(4) 0.097(3) Uani 1 1 d . . . . .
H01A H 0.765653 0.044850 0.499635 0.116 Uiso 1 1 calc R U . . .
H01B H 0.767902 0.074354 0.581790 0.116 Uiso 1 1 calc R U . . .
C011 C 0.8432(13) 0.1692(5) 0.4854(4) 0.085(3) Uani 1 1 d . . . . .
H01C H 0.966130 0.146661 0.489366 0.102 Uiso 1 1 calc R U . . .
H01D H 0.825460 0.216158 0.514281 0.102 Uiso 1 1 calc R U . . .

loop_
_atom_site_aniso_label
_atom_site_aniso_U_11
_atom_site_aniso_U_22
_atom_site_aniso_U_33
_atom_site_aniso_U_23
_atom_site_aniso_U_13
_atom_site_aniso_U_12
In01 0.0279(2) 0.0229(2) 0.0267(2) -0.00684(18) 0.00224(17) -0.00150(18)
In02 0.0288(2) 0.0364(3) 0.0327(3) -0.0100(2) 0.00443(19) -0.0008(2)
In03 0.0451(2) 0.0401(2) 0.0582(3) -0.0144(2) 0.00386(19) -0.00590(18)
Br04 0.0284(2) 0.0308(3) 0.0293(2) -0.00928(19) -0.00165(18) 0.00339(18)
Br05 0.0374(3) 0.0333(3) 0.0308(2) 0.0007(2) 0.0007(2) 0.0002(2)
Br06 0.0303(2) 0.0398(3) 0.0359(3) -0.0144(2) 0.00162(19) 0.0016(2)
Br07 0.0352(3) 0.0471(3) 0.0501(3) -0.0224(3) 0.0076(2) -0.0100(2)
Br08 0.0419(3) 0.0416(3) 0.0459(3) -0.0224(2) 0.0086(2) -0.0162(2)
Br09 0.0391(3) 0.0496(3) 0.0352(3) 0.0005(2) 0.0046(2) -0.0012(2)
Br1 0.0953(6) 0.0565(5) 0.1140(7) -0.0350(5) 0.0591(5) -0.0251(4)
Br 0.0710(5) 0.0679(5) 0.1385(8) -0.0407(5) 0.0288(5) 0.0092(4)
Br2 0.0812(6) 0.0637(5) 0.1327(8) -0.0328(5) -0.0043(5) -0.0323(4)
Br3 0.0949(7) 0.1351(10) 0.0832(6) -0.0199(6) -0.0335(5) 0.0075(6)
N00E 0.037(2) 0.026(2) 0.031(2) -0.0075(17) -0.0021(17) 0.0003(17)
N00F 0.046(3) 0.044(3) 0.025(2) -0.0024(19) -0.0079(18) -0.011(2)
N00G 0.065(3) 0.025(2) 0.026(2) -0.0033(17) 0.006(2) 0.000(2)
N00H 0.067(3) 0.044(3) 0.029(2) -0.005(2) -0.009(2) -0.015(2)
C00I 0.033(2) 0.029(2) 0.025(2) -0.0092(19) -0.0007(18) -0.0020(19)
C00J 0.031(2) 0.025(2) 0.027(2) -0.0081(19) -0.0032(18) -0.0009(19)
C00K 0.043(3) 0.030(3) 0.027(2) -0.007(2) 0.001(2) -0.004(2)
C00L 0.049(3) 0.032(3) 0.033(3) -0.004(2) -0.005(2) 0.000(2)
C00M 0.036(3) 0.033(3) 0.027(2) -0.004(2) 0.001(2) -0.007(2)
C00N 0.042(3) 0.033(3) 0.038(3) -0.018(2) 0.002(2) -0.004(2)
C00O 0.050(3) 0.033(3) 0.030(3) -0.010(2) -0.003(2) -0.004(2)
C00P 0.035(3) 0.043(3) 0.050(3) -0.016(3) -0.005(2) 0.001(2)
C00Q 0.053(3) 0.041(3) 0.033(3) -0.015(2) -0.003(2) -0.009(3)
C00R 0.063(4) 0.041(3) 0.032(3) -0.012(2) -0.009(2) -0.011(3)
C00S 0.045(3) 0.037(3) 0.034(3) -0.001(2) -0.001(2) -0.003(2)
C00T 0.069(4) 0.037(3) 0.044(3) -0.004(3) -0.020(3) 0.004(3)
C00U 0.057(4) 0.036(3) 0.055(4) 0.009(3) -0.009(3) -0.008(3)
C00V 0.048(4) 0.047(4) 0.068(4) -0.014(3) -0.022(3) 0.010(3)
C00W 0.090(6) 0.053(4) 0.060(4) 0.018(3) -0.019(4) -0.016(4)
C00X 0.082(5) 0.047(4) 0.047(3) -0.001(3) 0.021(3) -0.018(3)
C00Y 0.080(5) 0.041(4) 0.080(5) 0.001(4) -0.037(4) 0.005(3)
C00Z 0.154(9) 0.053(5) 0.040(4) 0.006(3) 0.024(5) -0.014(5)
C010 0.198(12) 0.045(5) 0.039(4) 0.005(3) -0.025(5) -0.005(6)
C011 0.142(8) 0.048(4) 0.058(4) -0.001(4) -0.046(5) -0.001(5)

loop_
_atom_type_symbol
_atom_type_description
_atom_type_scat_dispersion_real
_atom_type_scat_dispersion_imag
_atom_type_scat_source
C C 0.0033 0.0016 'International Tables Vol C Tables 4.2.6.8 and 6.1.1.4'
H H 0.0000 0.0000 'International Tables Vol C Tables 4.2.6.8 and 6.1.1.4'
Br Br -0.2901 2.4595 'International Tables Vol C Tables 4.2.6.8 and 6.1.1.4'
In In -0.7276 1.3100 'International Tables Vol C Tables 4.2.6.8 and 6.1.1.4'
N N 0.0061 0.0033 'International Tables Vol C Tables 4.2.6.8 and 6.1.1.4'

loop_
_geom_angle_atom_site_label_1
_geom_angle_atom_site_label_2
_geom_angle_atom_site_label_3
_geom_angle
_geom_angle_site_symmetry_1
_geom_angle_site_symmetry_3
_geom_angle_publ_flag
Br04 In01 Br04 180.0 2_565 . ?
Br04 In01 Br05 89.634(15) . . ?
Br04 In01 Br05 90.366(15) . 2_565 ?
Br04 In01 Br05 90.367(15) 2_565 . ?
Br04 In01 Br05 89.633(15) 2_565 2_565 ?
Br05 In01 Br05 180.0 2_565 . ?
Br08 In01 Br04 89.354(16) . 2_565 ?
Br08 In01 Br04 90.647(16) 2_565 2_565 ?
Br08 In01 Br04 90.645(16) . . ?
Br08 In01 Br04 89.354(16) 2_565 . ?
Br08 In01 Br05 88.648(17) 2_565 2_565 ?
Br08 In01 Br05 88.649(17) . . ?
Br08 In01 Br05 91.351(17) 2_565 . ?
Br08 In01 Br05 91.352(17) . 2_565 ?
Br08 In01 Br08 180.0 2_565 . ?
Br06 In02 Br06 180.0 . 2_666 ?
Br06 In02 Br07 91.807(16) 2_666 2_666 ?
Br06 In02 Br07 88.192(16) 2_666 . ?
Br06 In02 Br07 91.810(16) . . ?
Br06 In02 Br07 88.191(16) . 2_666 ?
Br07 In02 Br07 180.0 . 2_666 ?
Br09 In02 Br06 90.486(17) 2_666 . ?
Br09 In02 Br06 90.486(17) . 2_666 ?
Br09 In02 Br06 89.514(17) . . ?
Br09 In02 Br06 89.514(17) 2_666 2_666 ?
Br09 In02 Br07 89.337(19) 2_666 2_666 ?
Br09 In02 Br07 90.663(19) 2_666 . ?
Br09 In02 Br07 90.664(18) . 2_666 ?
Br09 In02 Br07 89.336(19) . . ?
Br09 In02 Br09 180.0 2_666 . ?
Br In03 Br1 107.49(4) . . ?
Br2 In03 Br1 109.61(4) . . ?
Br2 In03 Br 110.72(4) . . ?
Br3 In03 Br1 106.49(4) . . ?
Br3 In03 Br 111.35(4) . . ?
Br3 In03 Br2 111.02(4) . . ?
C00P N00E C00J 114.5(4) . . ?
C00U N00E C00J 111.5(4) . . ?
C00U N00E C00P 111.1(4) . . ?
C00S N00F C00R 112.4(4) . . ?
C00T N00G C00M 115.3(4) . . ?
C00T N00G C00X 110.5(5) . . ?
C00X N00G C00M 111.6(4) . . ?
C00L N00H C00Q 113.3(4) . . ?
C00L C00I C00J 109.3(4) . . ?
N00E C00J C00N 113.3(4) . . ?
C00I C00J N00E 111.2(4) . . ?
C00I C00J C00N 110.0(4) . . ?
C00M C00K C00S 109.6(4) . . ?
N00H C00L C00I 109.6(4) . . ?
N00G C00M C00O 113.0(4) . . ?
C00K C00M N00G 111.0(4) . . ?
C00K C00M C00O 109.9(4) . . ?
C00Q C00N C00J 109.2(4) . . ?
C00R C00O C00M 110.4(5) . . ?
N00E C00P C00V 111.4(5) . . ?
N00H C00Q C00N 110.4(4) . . ?
N00F C00R C00O 109.8(4) . . ?
N00F C00S C00K 110.2(4) . . ?
N00G C00T C011 111.6(6) . . ?
N00E C00U C00W 110.9(5) . . ?
C00P C00V C00Y 110.6(5) . . ?
C00Y C00W C00U 111.2(6) . . ?
N00G C00X C00Z 110.8(6) . . ?
C00W C00Y C00V 109.6(6) . . ?
C010 C00Z C00X 112.1(7) . . ?
C00Z C010 C011 110.2(7) . . ?
C010 C011 C00T 111.2(6) . . ?

loop_
_geom_bond_atom_site_label_1
_geom_bond_atom_site_label_2
_geom_bond_distance
_geom_bond_site_symmetry_2
_geom_bond_publ_flag
In01 Br04 2.6850(5) 2_565 ?
In01 Br04 2.6850(5) . ?
In01 Br05 2.7003(5) . ?
In01 Br05 2.7003(5) 2_565 ?
In01 Br08 2.6584(5) . ?
In01 Br08 2.6584(5) 2_565 ?
In02 Br06 2.6612(5) . ?
In02 Br06 2.6612(5) 2_666 ?
In02 Br07 2.7023(5) . ?
In02 Br07 2.7024(5) 2_666 ?
In02 Br09 2.6542(5) 2_666 ?
In02 Br09 2.6542(5) . ?
In03 Br1 2.4897(8) . ?
In03 Br 2.4784(9) . ?
In03 Br2 2.4735(9) . ?
In03 Br3 2.4726(10) . ?
N00E C00J 1.521(6) . ?
N00E C00P 1.508(7) . ?
N00E C00U 1.503(7) . ?
N00F C00R 1.499(7) . ?
N00F C00S 1.483(7) . ?
N00G C00M 1.517(6) . ?
N00G C00T 1.492(8) . ?
N00G C00X 1.502(7) . ?
N00H C00L 1.500(7) . ?
N00H C00Q 1.504(7) . ?
C00I C00J 1.516(6) . ?
C00I C00L 1.512(7) . ?
C00J C00N 1.523(6) . ?
C00K C00M 1.516(7) . ?
C00K C00S 1.520(7) . ?
C00M C00O 1.520(7) . ?
C00N C00Q 1.517(8) . ?
C00O C00R 1.518(7) . ?
C00P C00V 1.512(8) . ?
C00T C011 1.519(9) . ?
C00U C00W 1.518(9) . ?
C00V C00Y 1.512(10) . ?
C00W C00Y 1.501(11) . ?
C00X C00Z 1.523(10) . ?
C00Z C010 1.493(13) . ?
C010 C011 1.507(12) . ?
